data_7020946
loop_
_publ_author_name
'Mathias, Jenny-Lee'
'Arora, Himanshu'
'Lavi, Ronit'
'Vezin, Herv\'e'
'Yufit, Dmitry'
'Orio, Maylis'
'Aliaga-Alcade, N\'uria'
'Benisvy, Laurent'

_publ_section_title
;
 Redox-switchable tetra-copper assembly of N,N-,
 N,O-phenolate-phenanthroimidazolate bridging ligands.
;
_journal_issue 7
_journal_name_full 'Dalton transactions (Cambridge, England : 2003)'
_journal_page_first 2358
_journal_page_last 2361
_journal_paper_doi 10.1039/c2dt32585c
_journal_volume 42
_journal_year 2013
_chemical_formula_moiety 'C108 H104 Cu4 N16 O4, 10(C2 H3 N), H2 O'
_chemical_formula_sum 'C128 H136 Cu4 N26 O5'
_chemical_formula_weight 2372.79
_chemical_name_systematic
;
?
;
_space_group_crystal_system triclinic
_space_group_IT_number 2
_space_group_name_Hall '-P 1'
_space_group_name_H-M_alt 'P -1'
_symmetry_space_group_name_Hall '-P 1'
_symmetry_space_group_name_H-M 'P -1'
_atom_sites_solution_hydrogens geom
_atom_sites_solution_primary direct
_atom_sites_solution_secondary difmap
_audit_creation_date 2012-07-03
_audit_creation_method
;
Olex2 1.2-beta
(compiled 2012.05.09 svn.r2324, GUI svn.r4230)
;
_cell_angle_alpha 100.234(10)
_cell_angle_beta 102.677(10)
_cell_angle_gamma 116.684(10)
_cell_formula_units_Z 2
_cell_length_a 18.2124(7)
_cell_length_b 19.5173(8)
_cell_length_c 21.1956(8)
_cell_measurement_reflns_used 7675
_cell_measurement_temperature 120
_cell_measurement_theta_max 26.69
_cell_measurement_theta_min 2.24
_cell_volume 6229.2(10)
_computing_cell_refinement 'SAINT v6.45A (Bruker, 2003)'
_computing_data_collection 'SMART v5.625 (Bruker, 2001)'
_computing_data_reduction 'SAINT v6.45A (Bruker, 2003)'
_computing_molecular_graphics
;
O. V. Dolomanov, L. J. Bourhis, R. J. Gildea, J. A. K. Howard and H. Puschmann,
OLEX2: a complete structure solution, refinement and analysis program.
J. Appl. Cryst. (2009). 42, 339-341.
;
_computing_publication_material
;
O. V. Dolomanov, L. J. Bourhis, R. J. Gildea, J. A. K. Howard and H. Puschmann,
OLEX2: a complete structure solution, refinement and analysis program.
J. Appl. Cryst. (2009). 42, 339-341.
;
_computing_structure_refinement
;
XL, G.M. Sheldrick, Acta Cryst.
(2008). A64, 112-122
;
_computing_structure_solution
;
XS, G.M. Sheldrick, Acta Cryst.
(2008). A64, 112-122
;
_diffrn_ambient_temperature 120.0
_diffrn_detector 'CCD area detector'
_diffrn_detector_area_resol_mean 5.6
_diffrn_detector_type 'Bruker SMART CCD 6000 area detector'
_diffrn_measured_fraction_theta_full 0.999
_diffrn_measured_fraction_theta_max 0.999
_diffrn_measurement_device 'three-circle diffractometer'
_diffrn_measurement_device_type 'Bruker SMART CCD 6000 area detector'
_diffrn_measurement_method '\w scans'
_diffrn_radiation_monochromator graphite
_diffrn_radiation_probe x-ray
_diffrn_radiation_type MoK\a
_diffrn_radiation_wavelength 0.71073
_diffrn_radiation_xray_symbol K-L~3~
_diffrn_reflns_av_R_equivalents 0.1626
_diffrn_reflns_av_unetI/netI 0.1901
_diffrn_reflns_limit_h_max 24
_diffrn_reflns_limit_h_min -24
_diffrn_reflns_limit_k_max 25
_diffrn_reflns_limit_k_min -25
_diffrn_reflns_limit_l_max 27
_diffrn_reflns_limit_l_min -27
_diffrn_reflns_number 91291
_diffrn_reflns_theta_full 28.00
_diffrn_reflns_theta_max 28.00
_diffrn_reflns_theta_min 1.27
_diffrn_source 'sealed X-ray tube'
_diffrn_source_target Mo
_diffrn_source_type 'sealed X-ray tube'
_exptl_absorpt_coefficient_mu 0.737
_exptl_absorpt_correction_T_max 0.8879
_exptl_absorpt_correction_T_min 0.4395
_exptl_absorpt_correction_type multi-scan
_exptl_absorpt_process_details
;
SADABS-2006/1 (Bruker,2006) was used for absorption correction.
R(int) was 0.0688 before and 0.0469 after correction.
The Ratio of minimum to maximum transmission is 0.4950.
The \l/2 correction factor is 0.0015.
;
_exptl_crystal_colour black
_exptl_crystal_colour_lustre dull
_exptl_crystal_colour_modifier dark
_exptl_crystal_colour_primary brown
_exptl_crystal_density_diffrn 1.267
_exptl_crystal_density_method 'not measured'
_exptl_crystal_description prism
_exptl_crystal_F_000 2492
_exptl_crystal_size_max 0.31
_exptl_crystal_size_mid 0.14
_exptl_crystal_size_min 0.09
_refine_diff_density_max 1.246
_refine_diff_density_min -1.123
_refine_diff_density_rms 0.101
_refine_ls_extinction_method none
_refine_ls_goodness_of_fit_ref 0.924
_refine_ls_hydrogen_treatment mixed
_refine_ls_matrix_type full
_refine_ls_number_parameters 1473
_refine_ls_number_reflns 30032
_refine_ls_number_restraints 3
_refine_ls_restrained_S_all 0.924
_refine_ls_R_factor_all 0.1819
_refine_ls_R_factor_gt 0.0653
_refine_ls_shift/su_max 0.011
_refine_ls_shift/su_mean 0.000
_refine_ls_structure_factor_coef Fsqd
_refine_ls_weighting_details 'calc w=1/[\s^2^(Fo^2^)+(0.0700P)^2^+0.0000P] where P=(Fo^2^+2Fc^2^)/3'
_refine_ls_weighting_scheme calc
_refine_ls_wR_factor_gt 0.1462
_refine_ls_wR_factor_ref 0.1787
_reflns_number_gt 12998
_reflns_number_total 30032
_reflns_threshold_expression >2sigma(I)
_cod_data_source_file c2dt32585c.txt
_cod_data_source_block (I_CH3CN)_dbl14a
_cod_original_cell_volume 6229.2(4)
_cod_database_code 7020946

loop_
_space_group_symop_id
_space_group_symop_operation_xyz
1 'x, y, z'
2 '-x, -y, -z'

loop_
_atom_site_label
_atom_site_type_symbol
_atom_site_fract_x
_atom_site_fract_y
_atom_site_fract_z
_atom_site_U_iso_or_equiv
_atom_site_adp_type
_atom_site_occupancy
_atom_site_symmetry_multiplicity
_atom_site_calc_flag
_atom_site_refinement_flags
_atom_site_disorder_assembly
_atom_site_disorder_group
Cu1 Cu 0.41917(4) 0.90649(4) 0.73207(3) 0.02351(15) Uani 1 1 d . . .
Cu2 Cu 0.90282(4) 1.00864(4) 0.87517(3) 0.02283(15) Uani 1 1 d . . .
Cu3 Cu 0.83960(4) 0.74608(4) 0.51467(3) 0.02391(15) Uani 1 1 d . . .
Cu4 Cu 0.35688(4) 0.66431(3) 0.36397(3) 0.02068(14) Uani 1 1 d . . .
O1 O 0.3440(2) 0.9155(2) 0.77783(16) 0.0254(8) Uani 1 1 d . . .
O2 O 1.0023(2) 1.07881(19) 0.95281(15) 0.0249(8) Uani 1 1 d . . .
O3 O 0.89879(19) 0.71392(19) 0.46394(16) 0.0243(8) Uani 1 1 d . . .
O4 O 0.2583(2) 0.61204(19) 0.28480(16) 0.0278(8) Uani 1 1 d . . .
N1 N 0.4914(3) 0.9011(2) 0.80955(19) 0.0242(9) Uani 1 1 d . . .
N2 N 0.5241(3) 0.8853(3) 0.9135(2) 0.0274(10) Uani 1 1 d . . .
N3 N 0.7903(2) 0.9821(2) 0.80815(19) 0.0224(9) Uani 1 1 d . . .
N4 N 0.8287(2) 0.9756(2) 0.93275(18) 0.0230(9) Uani 1 1 d . . .
N11 N 0.9690(2) 1.0081(2) 0.81618(18) 0.0199(9) Uani 1 1 d . . .
N12 N 1.0875(2) 1.0676(2) 0.78296(19) 0.0225(9) Uani 1 1 d . . .
N13 N 0.8114(2) 0.7793(2) 0.59824(18) 0.0193(8) Uani 1 1 d . . .
N14 N 0.9474(3) 0.8523(2) 0.5629(2) 0.0264(9) Uani 1 1 d . . .
N21 N 0.7271(2) 0.6631(2) 0.44924(18) 0.0201(9) Uani 1 1 d . . .
N22 N 0.6323(2) 0.5360(2) 0.37291(19) 0.0219(9) Uani 1 1 d . . .
N23 N 0.4848(2) 0.7219(2) 0.42389(18) 0.0189(8) Uani 1 1 d . . .
N24 N 0.3804(2) 0.5743(2) 0.34026(18) 0.0203(9) Uani 1 1 d . . .
N31 N 0.3164(2) 0.7300(2) 0.40609(18) 0.0192(8) Uani 1 1 d . . .
N32 N 0.2625(2) 0.8150(2) 0.40219(18) 0.0209(9) Uani 1 1 d . . .
N33 N 0.4279(2) 0.8307(2) 0.65896(18) 0.0208(9) Uani 1 1 d . . .
N34 N 0.3638(2) 0.9261(2) 0.65100(19) 0.0218(9) Uani 1 1 d . . .
C0AA C 0.7742(4) 0.3370(3) 0.3757(3) 0.0451(15) Uani 1 1 d . . .
H0AA H 0.7257 0.3361 0.3892 0.068 Uiso 1 1 calc R . .
H0AB H 0.8260 0.3601 0.4165 0.068 Uiso 1 1 calc R . .
H0AC H 0.7580 0.2818 0.3517 0.068 Uiso 1 1 calc R . .
C1 C 0.3181(3) 0.8714(3) 0.8165(2) 0.0266(11) Uani 1 1 d . . .
C2 C 0.3726(3) 0.8506(3) 0.8581(2) 0.0274(12) Uani 1 1 d . . .
C3 C 0.3429(3) 0.8020(3) 0.8975(3) 0.0330(13) Uani 1 1 d . . .
H3 H 0.3814 0.7894 0.9241 0.040 Uiso 1 1 calc R . .
C4 C 0.2589(3) 0.7710(4) 0.8994(3) 0.0428(15) Uani 1 1 d . A .
C5 C 0.2077(4) 0.7960(4) 0.8606(3) 0.0427(15) Uani 1 1 d . . .
H5 H 0.1504 0.7777 0.8622 0.051 Uiso 1 1 calc R . .
C6 C 0.2332(3) 0.8442(3) 0.8211(3) 0.0320(12) Uani 1 1 d . . .
C7 C 0.4629(3) 0.8789(3) 0.8601(2) 0.0244(11) Uani 1 1 d . . .
C8 C 0.5782(3) 0.9229(3) 0.8307(2) 0.0229(11) Uani 1 1 d . . .
C9 C 0.5965(3) 0.9132(3) 0.8948(2) 0.0241(11) Uani 1 1 d . . .
C10 C 0.6814(3) 0.9303(3) 0.9330(2) 0.0253(11) Uani 1 1 d . . .
C11 C 0.7066(3) 0.9247(3) 0.9980(2) 0.0324(13) Uani 1 1 d . . .
H11 H 0.6656 0.9078 1.0211 0.039 Uiso 1 1 calc R . .
C12 C 0.7916(3) 0.9437(3) 1.0286(3) 0.0338(13) Uani 1 1 d . . .
H12 H 0.8092 0.9393 1.0725 0.041 Uiso 1 1 calc R . .
C13 C 0.8506(3) 0.9693(3) 0.9947(2) 0.0249(11) Uani 1 1 d . . .
H13 H 0.9090 0.9828 1.0164 0.030 Uiso 1 1 calc R . .
C14 C 0.7448(3) 0.9557(3) 0.9016(2) 0.0223(11) Uani 1 1 d . . .
C15 C 0.7253(3) 0.9624(3) 0.8345(2) 0.0223(11) Uani 1 1 d . . .
C16 C 0.6417(3) 0.9483(3) 0.7979(2) 0.0228(11) Uani 1 1 d . . .
C17 C 0.6322(3) 0.9610(3) 0.7341(2) 0.0267(11) Uani 1 1 d . . .
H17 H 0.5787 0.9551 0.7084 0.032 Uiso 1 1 calc R . .
C18 C 0.6995(3) 0.9818(3) 0.7086(2) 0.0266(11) Uani 1 1 d . . .
H18 H 0.6928 0.9901 0.6653 0.032 Uiso 1 1 calc R . .
C19 C 0.7775(3) 0.9908(3) 0.7466(2) 0.0221(11) Uani 1 1 d . . .
H19 H 0.8232 1.0035 0.7281 0.027 Uiso 1 1 calc R . .
C20 C 0.1727(3) 0.8682(3) 0.7809(3) 0.0330(13) Uani 1 1 d . . .
C21 C 0.2194(4) 0.9619(3) 0.8014(3) 0.0411(14) Uani 1 1 d . . .
H21A H 0.2733 0.9827 0.7903 0.062 Uiso 1 1 calc R . .
H21B H 0.2336 0.9845 0.8505 0.062 Uiso 1 1 calc R . .
H21C H 0.1807 0.9777 0.7764 0.062 Uiso 1 1 calc R . .
C22 C 0.1505(3) 0.8333(3) 0.7041(3) 0.0362(13) Uani 1 1 d . . .
H22A H 0.2044 0.8542 0.6930 0.054 Uiso 1 1 calc R . .
H22B H 0.1118 0.8492 0.6792 0.054 Uiso 1 1 calc R . .
H22C H 0.1210 0.7742 0.6909 0.054 Uiso 1 1 calc R . .
C23 C 0.0876(4) 0.8392(4) 0.7951(3) 0.0577(19) Uani 1 1 d . . .
H23A H 0.0547 0.8616 0.7725 0.086 Uiso 1 1 calc R . .
H23B H 0.1000 0.8573 0.8443 0.086 Uiso 1 1 calc R . .
H23C H 0.0530 0.7800 0.7775 0.086 Uiso 1 1 calc R . .
C24 C 0.2230(4) 0.7125(4) 0.9381(3) 0.0562(18) Uiso 1 1 d . . .
C25 C 0.1931(8) 0.7471(8) 0.9875(6) 0.067(3) Uiso 0.60 1 d P A 1
H25A H 0.1401 0.7461 0.9630 0.100 Uiso 0.60 1 calc PR A 1
H25B H 0.2390 0.8031 1.0136 0.100 Uiso 0.60 1 calc PR A 1
H25C H 0.1804 0.7152 1.0186 0.100 Uiso 0.60 1 calc PR A 1
C25A C 0.1405(11) 0.6945(10) 0.9452(9) 0.055(4) Uiso 0.40 1 d P A 2
H25D H 0.0939 0.6615 0.9009 0.083 Uiso 0.40 1 calc PR A 2
H25E H 0.1410 0.7450 0.9616 0.083 Uiso 0.40 1 calc PR A 2
H25F H 0.1300 0.6646 0.9780 0.083 Uiso 0.40 1 calc PR A 2
C26 C 0.2921(6) 0.6963(6) 0.9792(5) 0.038(2) Uiso 0.60 1 d P A 1
H26A H 0.2661 0.6603 1.0048 0.058 Uiso 0.60 1 calc PR A 1
H26B H 0.3423 0.7475 1.0110 0.058 Uiso 0.60 1 calc PR A 1
H26C H 0.3114 0.6707 0.9477 0.058 Uiso 0.60 1 calc PR A 1
C26A C 0.2890(11) 0.7364(11) 1.0059(8) 0.056(5) Uiso 0.40 1 d P A 2
H26D H 0.2626 0.6999 1.0310 0.085 Uiso 0.40 1 calc PR A 2
H26E H 0.3087 0.7920 1.0319 0.085 Uiso 0.40 1 calc PR A 2
H26F H 0.3391 0.7331 0.9993 0.085 Uiso 0.40 1 calc PR A 2
C27 C 0.1510(8) 0.6284(7) 0.8872(6) 0.064(3) Uiso 0.60 1 d P A 1
H27A H 0.1760 0.6080 0.8576 0.096 Uiso 0.60 1 calc PR A 1
H27B H 0.1039 0.6331 0.8594 0.096 Uiso 0.60 1 calc PR A 1
H27C H 0.1277 0.5910 0.9124 0.096 Uiso 0.60 1 calc PR A 1
C27A C 0.213(2) 0.6305(17) 0.9047(15) 0.142(11) Uiso 0.40 1 d P A 2
H27D H 0.1768 0.5899 0.9230 0.214 Uiso 0.40 1 calc PR A 2
H27E H 0.2704 0.6356 0.9145 0.214 Uiso 0.40 1 calc PR A 2
H27F H 0.1843 0.6137 0.8553 0.214 Uiso 0.40 1 calc PR A 2
C31 C 1.0712(3) 1.1423(3) 0.9506(2) 0.0250(11) Uani 1 1 d . B .
C32 C 1.0970(3) 1.1434(3) 0.8936(2) 0.0223(11) Uani 1 1 d . . .
C33 C 1.1691(3) 1.2124(3) 0.8934(2) 0.0299(12) Uani 1 1 d . B .
H33 H 1.1853 1.2116 0.8537 0.036 Uiso 1 1 calc R . .
C34 C 1.2172(4) 1.2813(3) 0.9491(3) 0.0359(13) Uani 1 1 d . . .
C35 C 1.1924(3) 1.2781(3) 1.0067(3) 0.0349(13) Uani 1 1 d . B .
H35 H 1.2263 1.3246 1.0461 0.042 Uiso 1 1 calc R . .
C36 C 1.1226(3) 1.2126(3) 1.0105(2) 0.0236(11) Uani 1 1 d . . .
C37 C 1.0515(3) 1.0728(3) 0.8315(2) 0.0217(10) Uani 1 1 d . . .
C38 C 0.9522(3) 0.9585(3) 0.7531(2) 0.0207(10) Uani 1 1 d . . .
C39 C 1.0247(3) 0.9955(3) 0.7334(2) 0.0201(10) Uani 1 1 d . . .
C40 C 1.0277(3) 0.9632(3) 0.6689(2) 0.0214(10) Uani 1 1 d . . .
C41 C 1.0951(3) 1.0006(3) 0.6438(2) 0.0257(11) Uani 1 1 d . . .
H41 H 1.1464 1.0504 0.6712 0.031 Uiso 1 1 calc R . .
C42 C 1.0860(3) 0.9640(3) 0.5785(2) 0.0293(12) Uani 1 1 d . . .
H42 H 1.1296 0.9901 0.5595 0.035 Uiso 1 1 calc R . .
C43 C 1.0131(3) 0.8888(3) 0.5406(2) 0.0285(12) Uani 1 1 d . . .
H43 H 1.0101 0.8625 0.4970 0.034 Uiso 1 1 calc R . .
C44 C 0.9535(3) 0.8895(3) 0.6258(2) 0.0185(10) Uani 1 1 d . . .
C45 C 0.8791(3) 0.8492(3) 0.6461(2) 0.0185(10) Uani 1 1 d . . .
C46 C 0.8765(3) 0.8811(3) 0.7098(2) 0.0204(10) Uani 1 1 d . . .
C47 C 0.8016(3) 0.8353(3) 0.7246(2) 0.0219(10) Uani 1 1 d . . .
H47 H 0.7974 0.8528 0.7678 0.026 Uiso 1 1 calc R . .
C48 C 0.7339(3) 0.7648(3) 0.6763(2) 0.0232(11) Uani 1 1 d . . .
H48 H 0.6824 0.7338 0.6857 0.028 Uiso 1 1 calc R . .
C49 C 0.7408(3) 0.7389(3) 0.6137(2) 0.0220(10) Uani 1 1 d . . .
H49 H 0.6930 0.6903 0.5807 0.026 Uiso 1 1 calc R . .
C50 C 1.0956(3) 1.2162(3) 1.0739(2) 0.0285(12) Uani 1 1 d . B .
C51 C 1.0080(3) 1.2143(3) 1.0570(3) 0.0377(14) Uani 1 1 d . . .
H51A H 1.0140 1.2604 1.0415 0.057 Uiso 1 1 calc R B .
H51B H 0.9912 1.2175 1.0978 0.057 Uiso 1 1 calc R . .
H51C H 0.9628 1.1638 1.0209 0.057 Uiso 1 1 calc R . .
C52 C 1.0884(4) 1.1468(3) 1.1015(2) 0.0335(13) Uani 1 1 d . . .
H52A H 1.0470 1.0950 1.0655 0.050 Uiso 1 1 calc R B .
H52B H 1.0676 1.1493 1.1403 0.050 Uiso 1 1 calc R . .
H52C H 1.1459 1.1516 1.1163 0.050 Uiso 1 1 calc R . .
C53 C 1.1623(4) 1.2944(3) 1.1327(3) 0.0405(14) Uani 1 1 d . . .
H53A H 1.2192 1.2978 1.1450 0.061 Uiso 1 1 calc R B .
H53B H 1.1427 1.2942 1.1723 0.061 Uiso 1 1 calc R . .
H53C H 1.1675 1.3410 1.1185 0.061 Uiso 1 1 calc R . .
C54 C 1.3067(11) 1.3512(10) 0.9512(9) 0.038(4) Uiso 0.40 1 d P B 2
C54A C 1.2853(7) 1.3636(6) 0.9484(5) 0.032(3) Uiso 0.60 1 d P B 1
C55 C 1.3854(12) 1.3677(11) 1.0007(9) 0.065(5) Uiso 0.40 1 d P B 2
H55A H 1.3781 1.3710 1.0454 0.098 Uiso 0.40 1 calc PR B 2
H55B H 1.4343 1.4192 1.0034 0.098 Uiso 0.40 1 calc PR B 2
H55C H 1.3974 1.3242 0.9872 0.098 Uiso 0.40 1 calc PR B 2
C55A C 1.3655(7) 1.4000(7) 1.0136(6) 0.057(3) Uiso 0.60 1 d P B 1
H55D H 1.3507 1.4160 1.0533 0.085 Uiso 0.60 1 calc PR B 1
H55E H 1.4141 1.4476 1.0104 0.085 Uiso 0.60 1 calc PR B 1
H55F H 1.3826 1.3597 1.0183 0.085 Uiso 0.60 1 calc PR B 1
C56 C 1.2996(15) 1.4304(14) 0.9764(12) 0.089(7) Uiso 0.40 1 d P B 2
H56A H 1.2386 1.4139 0.9712 0.133 Uiso 0.40 1 calc PR B 2
H56B H 1.3197 1.4658 0.9489 0.133 Uiso 0.40 1 calc PR B 2
H56C H 1.3360 1.4595 1.0245 0.133 Uiso 0.40 1 calc PR B 2
C56A C 1.2515(8) 1.4229(7) 0.9520(6) 0.060(3) Uiso 0.60 1 d P B 1
H56D H 1.1956 1.3988 0.9151 0.090 Uiso 0.60 1 calc PR B 1
H56E H 1.2940 1.4732 0.9473 0.090 Uiso 0.60 1 calc PR B 1
H56F H 1.2433 1.4346 0.9960 0.090 Uiso 0.60 1 calc PR B 1
C57 C 1.3261(17) 1.3425(15) 0.8895(12) 0.087(8) Uiso 0.40 1 d P B 2
H57A H 1.3388 1.2985 0.8819 0.130 Uiso 0.40 1 calc PR B 2
H57B H 1.3771 1.3930 0.8931 0.130 Uiso 0.40 1 calc PR B 2
H57C H 1.2758 1.3299 0.8512 0.130 Uiso 0.40 1 calc PR B 2
C57A C 1.3037(8) 1.3580(7) 0.8821(6) 0.040(3) Uiso 0.60 1 d P B 1
H57D H 1.3260 1.3209 0.8754 0.059 Uiso 0.60 1 calc PR B 1
H57E H 1.3474 1.4117 0.8836 0.059 Uiso 0.60 1 calc PR B 1
H57F H 1.2497 1.3378 0.8442 0.059 Uiso 0.60 1 calc PR B 1
C61 C 0.8747(3) 0.6376(3) 0.4352(2) 0.0242(11) Uani 1 1 d . . .
C62 C 0.7861(3) 0.5752(3) 0.4107(2) 0.0229(11) Uani 1 1 d . . .
C63 C 0.7630(3) 0.4963(3) 0.3783(2) 0.0269(11) Uani 1 1 d . . .
H63 H 0.7032 0.4551 0.3630 0.032 Uiso 1 1 calc R . .
C64 C 0.8229(3) 0.4753(3) 0.3675(3) 0.0302(12) Uani 1 1 d . . .
C65 C 0.9106(3) 0.5378(3) 0.3933(3) 0.0281(12) Uani 1 1 d . . .
H65 H 0.9532 0.5245 0.3869 0.034 Uiso 1 1 calc R . .
C66 C 0.9393(3) 0.6170(3) 0.4272(2) 0.0248(11) Uani 1 1 d . . .
C67 C 0.7159(3) 0.5920(3) 0.4122(2) 0.0200(10) Uani 1 1 d . . .
C68 C 0.6434(3) 0.6525(3) 0.4302(2) 0.0188(10) Uani 1 1 d . . .
C69 C 0.5878(3) 0.5746(3) 0.3839(2) 0.0206(10) Uani 1 1 d . . .
C70 C 0.4961(3) 0.5435(3) 0.3535(2) 0.0204(10) Uani 1 1 d . . .
C71 C 0.4357(3) 0.4645(3) 0.3106(2) 0.0292(12) Uani 1 1 d . . .
H71 H 0.4539 0.4266 0.2997 0.035 Uiso 1 1 calc R . .
C72 C 0.3491(3) 0.4427(3) 0.2843(2) 0.0282(12) Uani 1 1 d . . .
H72 H 0.3065 0.3887 0.2566 0.034 Uiso 1 1 calc R . .
C73 C 0.3245(3) 0.4995(3) 0.2986(2) 0.0252(11) Uani 1 1 d . . .
H73 H 0.2654 0.4845 0.2777 0.030 Uiso 1 1 calc R . .
C74 C 0.4656(3) 0.5958(3) 0.3683(2) 0.0185(10) Uani 1 1 d . . .
C75 C 0.5227(3) 0.6768(3) 0.4138(2) 0.0176(10) Uani 1 1 d . . .
C76 C 0.6133(3) 0.7075(3) 0.4453(2) 0.0175(10) Uani 1 1 d . . .
C77 C 0.6642(3) 0.7896(3) 0.4853(2) 0.0208(10) Uani 1 1 d . . .
H77 H 0.7256 0.8138 0.5058 0.025 Uiso 1 1 calc R . .
C78 C 0.6252(3) 0.8342(3) 0.4947(2) 0.0244(11) Uani 1 1 d . . .
H78 H 0.6592 0.8895 0.5220 0.029 Uiso 1 1 calc R . .
C79 C 0.5345(3) 0.7980(3) 0.4637(2) 0.0228(11) Uani 1 1 d . . .
H79 H 0.5079 0.8293 0.4716 0.027 Uiso 1 1 calc R . .
C80 C 1.0369(3) 0.6827(3) 0.4544(3) 0.0283(12) Uani 1 1 d . . .
C81 C 1.0660(3) 0.7231(3) 0.5309(3) 0.0357(13) Uani 1 1 d . . .
H81A H 1.0291 0.7451 0.5400 0.054 Uiso 1 1 calc R . .
H81B H 1.1271 0.7671 0.5472 0.054 Uiso 1 1 calc R . .
H81C H 1.0606 0.6832 0.5546 0.054 Uiso 1 1 calc R . .
C82 C 1.0507(3) 0.7450(3) 0.4167(3) 0.0340(13) Uani 1 1 d . . .
H82A H 1.0398 0.7198 0.3687 0.051 Uiso 1 1 calc R . .
H82B H 1.1110 0.7905 0.4376 0.051 Uiso 1 1 calc R . .
H82C H 1.0102 0.7647 0.4196 0.051 Uiso 1 1 calc R . .
C83 C 1.0937(3) 0.6471(3) 0.4423(3) 0.0394(14) Uani 1 1 d . . .
H83A H 1.0820 0.6034 0.4624 0.059 Uiso 1 1 calc R . .
H83B H 1.1555 0.6893 0.4635 0.059 Uiso 1 1 calc R . .
H83C H 1.0803 0.6256 0.3932 0.059 Uiso 1 1 calc R . .
C84 C 0.7944(3) 0.3881(3) 0.3294(3) 0.0375(14) Uani 1 1 d . . .
C86 C 0.7123(4) 0.3525(4) 0.2660(3) 0.0513(17) Uani 1 1 d . . .
H86A H 0.6945 0.2967 0.2423 0.077 Uiso 1 1 calc R . .
H86B H 0.7255 0.3849 0.2353 0.077 Uiso 1 1 calc R . .
H86C H 0.6648 0.3532 0.2801 0.077 Uiso 1 1 calc R . .
C87 C 0.8665(4) 0.3836(4) 0.3053(4) 0.061(2) Uani 1 1 d . . .
H87A H 0.8456 0.3273 0.2802 0.092 Uiso 1 1 calc R . .
H87B H 0.9186 0.4036 0.3449 0.092 Uiso 1 1 calc R . .
H87C H 0.8811 0.4169 0.2754 0.092 Uiso 1 1 calc R . .
C91 C 0.2173(3) 0.6474(3) 0.2562(2) 0.0225(11) Uani 1 1 d . . .
C92 C 0.2236(3) 0.7175(3) 0.2930(2) 0.0227(11) Uani 1 1 d . . .
C93 C 0.1784(3) 0.7518(3) 0.2609(2) 0.0308(13) Uani 1 1 d . . .
H93 H 0.1836 0.7998 0.2868 0.037 Uiso 1 1 calc R . .
C94 C 0.1270(4) 0.7173(3) 0.1928(3) 0.0375(14) Uani 1 1 d . . .
C95 C 0.1225(4) 0.6476(3) 0.1568(3) 0.0377(14) Uani 1 1 d . . .
H95 H 0.0880 0.6236 0.1097 0.045 Uiso 1 1 calc R . .
C96 C 0.1651(3) 0.6115(3) 0.1853(2) 0.0273(12) Uani 1 1 d . . .
C97 C 0.2683(3) 0.7554(3) 0.3667(2) 0.0200(10) Uani 1 1 d . . .
C98 C 0.3395(3) 0.7768(3) 0.4719(2) 0.0173(10) Uani 1 1 d . . .
C99 C 0.3061(3) 0.8284(3) 0.4683(2) 0.0185(10) Uani 1 1 d . . .
C100 C 0.3152(3) 0.8840(3) 0.5275(2) 0.0195(10) Uani 1 1 d . . .
C101 C 0.2871(3) 0.9400(3) 0.5281(2) 0.0222(11) Uani 1 1 d . . .
H101 H 0.2603 0.9448 0.4866 0.027 Uiso 1 1 calc R . .
C102 C 0.2990(3) 0.9879(3) 0.5896(2) 0.0239(11) Uani 1 1 d . . .
H102 H 0.2825 1.0278 0.5911 0.029 Uiso 1 1 calc R . .
C103 C 0.3353(3) 0.9781(3) 0.6502(2) 0.0233(11) Uani 1 1 d . . .
H103 H 0.3399 1.0095 0.6922 0.028 Uiso 1 1 calc R . .
C104 C 0.3550(3) 0.8807(3) 0.5905(2) 0.0203(10) Uani 1 1 d . . .
C105 C 0.3894(3) 0.8266(3) 0.5951(2) 0.0179(10) Uani 1 1 d . . .
C106 C 0.3806(3) 0.7725(3) 0.5364(2) 0.0196(10) Uani 1 1 d . . .
C107 C 0.4113(3) 0.7200(3) 0.5465(2) 0.0222(11) Uani 1 1 d . . .
H107 H 0.4050 0.6809 0.5086 0.027 Uiso 1 1 calc R . .
C108 C 0.4508(3) 0.7254(3) 0.6121(2) 0.0257(11) Uani 1 1 d . . .
H108 H 0.4726 0.6904 0.6195 0.031 Uiso 1 1 calc R . .
C109 C 0.4588(3) 0.7819(3) 0.6674(2) 0.0238(11) Uani 1 1 d . . .
H109 H 0.4871 0.7856 0.7123 0.029 Uiso 1 1 calc R . .
C110 C 0.1541(4) 0.5329(3) 0.1435(2) 0.0357(14) Uani 1 1 d . . .
C111 C 0.1084(4) 0.4663(3) 0.1732(3) 0.0431(15) Uani 1 1 d . . .
H11A H 0.0498 0.4573 0.1688 0.065 Uiso 1 1 calc R . .
H11B H 0.1423 0.4826 0.2215 0.065 Uiso 1 1 calc R . .
H11C H 0.1037 0.4163 0.1484 0.065 Uiso 1 1 calc R . .
C112 C 0.2421(4) 0.5434(3) 0.1432(3) 0.0407(14) Uani 1 1 d . . .
H11D H 0.2816 0.5632 0.1903 0.061 Uiso 1 1 calc R . .
H11E H 0.2672 0.5824 0.1197 0.061 Uiso 1 1 calc R . .
H11F H 0.2339 0.4912 0.1195 0.061 Uiso 1 1 calc R . .
C113 C 0.0966(4) 0.5057(4) 0.0679(3) 0.060(2) Uani 1 1 d . . .
H11G H 0.0907 0.4552 0.0429 0.090 Uiso 1 1 calc R . .
H11H H 0.1241 0.5476 0.0475 0.090 Uiso 1 1 calc R . .
H11I H 0.0386 0.4971 0.0657 0.090 Uiso 1 1 calc R . .
C114 C 0.0788(5) 0.7560(4) 0.1581(3) 0.059(2) Uani 1 1 d . . .
C115 C 0.1409(5) 0.8200(4) 0.1310(3) 0.077(3) Uani 1 1 d . . .
H11J H 0.1957 0.8590 0.1684 0.115 Uiso 1 1 calc R . .
H11K H 0.1127 0.8483 0.1129 0.115 Uiso 1 1 calc R . .
H11L H 0.1532 0.7927 0.0948 0.115 Uiso 1 1 calc R . .
C116 C -0.0025(5) 0.6920(4) 0.0966(3) 0.080(3) Uani 1 1 d . . .
H11M H 0.0155 0.6689 0.0623 0.119 Uiso 1 1 calc R . .
H11N H -0.0337 0.7172 0.0768 0.119 Uiso 1 1 calc R . .
H11O H -0.0411 0.6490 0.1116 0.119 Uiso 1 1 calc R . .
C117 C 0.0521(5) 0.7970(4) 0.2091(3) 0.072(2) Uani 1 1 d . . .
H11P H 0.0090 0.7562 0.2230 0.107 Uiso 1 1 calc R . .
H11Q H 0.0264 0.8255 0.1879 0.107 Uiso 1 1 calc R . .
H11R H 0.1036 0.8358 0.2492 0.107 Uiso 1 1 calc R . .
N9S N 0.4508(5) 0.7539(5) 0.2890(4) 0.0249(18) Uiso 0.50 1 d P . .
C17S C 0.5032(6) 0.7537(6) 0.2799(5) 0.025(2) Uiso 0.50 1 d P . .
C18S C 0.5688(11) 0.7403(10) 0.2651(9) 0.089(5) Uiso 0.50 1 d P . .
H18A H 0.5413 0.6871 0.2309 0.134 Uiso 0.50 1 calc PR . .
H18B H 0.6070 0.7423 0.3068 0.134 Uiso 0.50 1 calc PR . .
H18C H 0.6035 0.7823 0.2473 0.134 Uiso 0.50 1 calc PR . .
N12S N 0.6133(5) 0.7433(4) 0.7800(4) 0.093(2) Uiso 1 1 d . C .
C23S C 0.5889(5) 0.7292(5) 0.8220(4) 0.076(2) Uiso 1 1 d . . .
C24S C 0.5898(11) 0.7242(9) 0.8897(8) 0.074(4) Uiso 0.50 1 d P C 3
H24A H 0.6498 0.7446 0.9189 0.110 Uiso 0.50 1 calc PR C 3
H24B H 0.5529 0.6678 0.8867 0.110 Uiso 0.50 1 calc PR C 3
H24C H 0.5674 0.7569 0.9092 0.110 Uiso 0.50 1 calc PR C 3
C25S C 0.5171(11) 0.7049(10) 0.8600(8) 0.082(5) Uiso 0.50 1 d P C 4
H25G H 0.4933 0.7410 0.8600 0.123 Uiso 0.50 1 calc PR C 4
H25H H 0.5449 0.7100 0.9072 0.123 Uiso 0.50 1 calc PR C 4
H25I H 0.4697 0.6489 0.8360 0.123 Uiso 0.50 1 calc PR C 4
N6S N 0.4763(7) 0.4620(7) 0.8051(6) 0.062(3) Uiso 0.50 1 d P . .
C11S C 0.4288(8) 0.4856(7) 0.7976(6) 0.040(3) Uiso 0.50 1 d P . .
C12S C 0.3726(6) 0.5074(5) 0.7834(5) 0.022(2) Uiso 0.50 1 d P . .
H12A H 0.3682 0.5174 0.7394 0.034 Uiso 0.50 1 calc PR . .
H12B H 0.3908 0.5571 0.8190 0.034 Uiso 0.50 1 calc PR . .
H12C H 0.3156 0.4646 0.7809 0.034 Uiso 0.50 1 calc PR . .
N10S N 0.1428(8) 0.3847(7) 0.7603(6) 0.075(4) Uiso 0.50 1 d P . .
C19S C 0.0954(8) 0.4039(7) 0.7607(6) 0.042(3) Uiso 0.50 1 d P . .
C20S C 0.0324(6) 0.4233(6) 0.7611(5) 0.028(2) Uiso 0.50 1 d P . .
H20A H 0.0355 0.4594 0.7338 0.041 Uiso 0.50 1 calc PR . .
H20B H 0.0417 0.4505 0.8081 0.041 Uiso 0.50 1 calc PR . .
H20C H -0.0252 0.3739 0.7418 0.041 Uiso 0.50 1 calc PR . .
N11S N 0.4416(9) 0.6304(8) 0.9573(7) 0.085(4) Uiso 0.50 1 d P . .
C21S C 0.4483(9) 0.6338(8) 1.0137(7) 0.057(4) Uiso 0.50 1 d P . .
C22S C 0.4605(9) 0.6403(8) 1.0856(7) 0.062(4) Uiso 0.50 1 d P . .
H22D H 0.4033 0.6141 1.0914 0.093 Uiso 0.50 1 calc PR . .
H22E H 0.4937 0.6974 1.1133 0.093 Uiso 0.50 1 calc PR . .
H22F H 0.4927 0.6137 1.1002 0.093 Uiso 0.50 1 calc PR . .
N7S N 0.4298(5) 1.1575(4) 0.8697(4) 0.092(2) Uani 1 1 d . . .
C13S C 0.4517(4) 1.1184(4) 0.8948(4) 0.0568(18) Uani 1 1 d . . .
C14S C 0.4781(4) 1.0689(4) 0.9238(3) 0.0544(17) Uani 1 1 d . . .
H14A H 0.4343 1.0118 0.8994 0.082 Uiso 1 1 calc R . .
H14B H 0.4834 1.0809 0.9720 0.082 Uiso 1 1 calc R . .
H14C H 0.5346 1.0800 0.9197 0.082 Uiso 1 1 calc R . .
N8S N 0.1650(4) 0.9983(4) 0.4046(3) 0.079(2) Uani 1 1 d . . .
C15S C 0.0952(5) 0.9462(5) 0.3797(3) 0.0500(17) Uani 1 1 d . . .
C16S C 0.0053(4) 0.8800(4) 0.3474(3) 0.0548(18) Uani 1 1 d . . .
H16A H -0.0186 0.8815 0.3018 0.082 Uiso 1 1 calc R . .
H16B H -0.0296 0.8855 0.3750 0.082 Uiso 1 1 calc R . .
H16C H 0.0035 0.8285 0.3436 0.082 Uiso 1 1 calc R . .
N1S N 0.5315(3) 1.0557(3) 0.7704(2) 0.0421(12) Uani 1 1 d . . .
C1S C 0.5857(4) 1.1224(4) 0.7933(3) 0.0413(14) Uani 1 1 d . . .
C2S C 0.6568(5) 1.2090(4) 0.8237(4) 0.082(3) Uani 1 1 d . . .
H2SA H 0.6853 1.2257 0.7906 0.122 Uiso 1 1 calc R . .
H2SB H 0.6999 1.2154 0.8647 0.122 Uiso 1 1 calc R . .
H2SC H 0.6320 1.2426 0.8359 0.122 Uiso 1 1 calc R . .
N2S N 0.8616(5) 0.6503(5) 0.5969(4) 0.098(2) Uiso 1 1 d . . .
C3S C 0.8656(5) 0.5928(5) 0.5820(4) 0.076(2) Uiso 1 1 d . . .
C4S C 0.8713(5) 0.5235(4) 0.5600(4) 0.073(2) Uiso 1 1 d . . .
H4SA H 0.8634 0.5111 0.5112 0.109 Uiso 1 1 calc R . .
H4SB H 0.8257 0.4777 0.5677 0.109 Uiso 1 1 calc R . .
H4SC H 0.9289 0.5335 0.5857 0.109 Uiso 1 1 calc R . .
N3S N 0.8119(4) 0.8431(3) 0.4128(3) 0.0673(18) Uani 1 1 d . . .
C5S C 0.7920(4) 0.7901(4) 0.3689(4) 0.0552(18) Uani 1 1 d . . .
C6S C 0.7716(5) 0.7214(4) 0.3135(3) 0.077(2) Uani 1 1 d . . .
H6SA H 0.7694 0.7356 0.2713 0.116 Uiso 1 1 calc R . .
H6SB H 0.7149 0.6752 0.3073 0.116 Uiso 1 1 calc R . .
H6SC H 0.8170 0.7070 0.3244 0.116 Uiso 1 1 calc R . .
N5S N 0.5648(3) 0.9642(3) 0.5573(2) 0.0405(12) Uani 1 1 d . . .
C9S C 0.5530(3) 1.0132(3) 0.5816(2) 0.0288(12) Uani 1 1 d . . .
C10S C 0.5390(4) 1.0765(3) 0.6127(3) 0.0366(13) Uani 1 1 d . . .
H10A H 0.4878 1.0727 0.5816 0.055 Uiso 1 1 calc R . .
H10B H 0.5906 1.1293 0.6221 0.055 Uiso 1 1 calc R . .
H10C H 0.5290 1.0703 0.6555 0.055 Uiso 1 1 calc R . .
N4S N 0.5278(3) 0.6018(3) 0.5517(2) 0.0433(12) Uani 1 1 d . . .
C7S C 0.4562(4) 0.5556(3) 0.5194(3) 0.0332(13) Uani 1 1 d . . .
C8S C 0.3662(3) 0.4973(3) 0.4771(3) 0.0407(14) Uani 1 1 d . . .
H8SA H 0.3647 0.4657 0.4349 0.061 Uiso 1 1 calc R . .
H8SB H 0.3350 0.5258 0.4662 0.061 Uiso 1 1 calc R . .
H8SC H 0.3382 0.4610 0.5018 0.061 Uiso 1 1 calc R . .
O1S O 0.7351(3) 0.8445(3) 0.2193(2) 0.0550(12) Uani 1 1 d D . .
H1SA H 0.704(3) 0.867(4) 0.208(4) 0.083 Uiso 1 1 d D . .
H1SB H 0.784(2) 0.872(3) 0.212(4) 0.083 Uiso 1 1 d D . .

loop_
_atom_site_aniso_label
_atom_site_aniso_U_11
_atom_site_aniso_U_22
_atom_site_aniso_U_33
_atom_site_aniso_U_23
_atom_site_aniso_U_13
_atom_site_aniso_U_12
Cu1 0.0222(3) 0.0344(4) 0.0159(3) 0.0037(3) 0.0038(2) 0.0188(3)
Cu2 0.0190(3) 0.0293(3) 0.0164(3) 0.0008(3) 0.0004(2) 0.0141(3)
Cu3 0.0158(3) 0.0272(3) 0.0211(3) -0.0029(3) 0.0029(2) 0.0102(3)
Cu4 0.0167(3) 0.0235(3) 0.0178(3) -0.0004(2) -0.0005(2) 0.0124(3)
O1 0.0266(19) 0.037(2) 0.0223(18) 0.0109(16) 0.0116(15) 0.0220(17)
O2 0.027(2) 0.0259(19) 0.0207(17) 0.0040(14) 0.0042(15) 0.0156(17)
O3 0.0176(17) 0.0303(19) 0.0265(18) 0.0016(15) 0.0083(14) 0.0156(16)
O4 0.0276(19) 0.0245(19) 0.0246(18) -0.0012(15) -0.0029(15) 0.0163(16)
N1 0.027(2) 0.028(2) 0.016(2) 0.0001(17) 0.0062(18) 0.015(2)
N2 0.022(2) 0.041(3) 0.024(2) 0.0118(19) 0.0072(18) 0.020(2)
N3 0.016(2) 0.029(2) 0.021(2) 0.0039(17) 0.0043(17) 0.0123(19)
N4 0.021(2) 0.032(2) 0.014(2) 0.0026(17) -0.0001(17) 0.017(2)
N11 0.017(2) 0.024(2) 0.017(2) 0.0014(16) 0.0028(16) 0.0113(18)
N12 0.019(2) 0.021(2) 0.019(2) 0.0021(17) -0.0005(17) 0.0080(18)
N13 0.015(2) 0.021(2) 0.019(2) 0.0023(16) 0.0024(16) 0.0090(18)
N14 0.023(2) 0.033(2) 0.022(2) 0.0035(18) 0.0063(18) 0.016(2)
N21 0.019(2) 0.025(2) 0.019(2) 0.0022(17) 0.0055(17) 0.0155(18)
N22 0.017(2) 0.023(2) 0.023(2) 0.0011(17) 0.0023(17) 0.0123(18)
N23 0.019(2) 0.020(2) 0.017(2) 0.0042(16) 0.0027(16) 0.0110(18)
N24 0.015(2) 0.023(2) 0.019(2) 0.0009(17) 0.0005(16) 0.0118(18)
N31 0.016(2) 0.024(2) 0.0163(19) 0.0014(16) 0.0016(16) 0.0125(18)
N32 0.020(2) 0.027(2) 0.0158(19) 0.0039(17) 0.0022(16) 0.0145(19)
N33 0.014(2) 0.030(2) 0.016(2) 0.0048(17) 0.0022(16) 0.0120(18)
N34 0.019(2) 0.024(2) 0.021(2) -0.0004(17) 0.0069(17) 0.0122(18)
C0AA 0.040(4) 0.031(3) 0.064(4) 0.014(3) 0.012(3) 0.021(3)
C1 0.026(3) 0.032(3) 0.020(3) 0.004(2) 0.003(2) 0.016(2)
C2 0.022(3) 0.033(3) 0.023(3) 0.003(2) 0.003(2) 0.014(2)
C3 0.021(3) 0.045(3) 0.030(3) 0.011(3) 0.004(2) 0.017(3)
C4 0.026(3) 0.064(4) 0.041(3) 0.035(3) 0.010(3) 0.019(3)
C5 0.025(3) 0.064(4) 0.037(3) 0.020(3) 0.010(3) 0.020(3)
C6 0.029(3) 0.047(3) 0.025(3) 0.016(3) 0.010(2) 0.022(3)
C7 0.024(3) 0.028(3) 0.019(2) 0.000(2) 0.004(2) 0.016(2)
C8 0.019(3) 0.030(3) 0.016(2) 0.001(2) -0.001(2) 0.014(2)
C9 0.025(3) 0.032(3) 0.016(2) 0.003(2) 0.004(2) 0.018(2)
C10 0.027(3) 0.033(3) 0.015(2) 0.003(2) 0.003(2) 0.019(2)
C11 0.035(3) 0.048(3) 0.023(3) 0.012(2) 0.013(2) 0.025(3)
C12 0.033(3) 0.052(4) 0.025(3) 0.007(3) 0.003(2) 0.032(3)
C13 0.025(3) 0.037(3) 0.018(2) 0.007(2) 0.005(2) 0.023(2)
C14 0.024(3) 0.027(3) 0.018(2) 0.002(2) 0.005(2) 0.019(2)
C15 0.022(3) 0.029(3) 0.016(2) 0.001(2) 0.003(2) 0.018(2)
C16 0.026(3) 0.026(3) 0.015(2) -0.001(2) 0.001(2) 0.017(2)
C17 0.021(3) 0.030(3) 0.021(3) 0.002(2) 0.000(2) 0.012(2)
C18 0.027(3) 0.033(3) 0.020(2) 0.007(2) 0.007(2) 0.016(2)
C19 0.021(3) 0.028(3) 0.017(2) 0.004(2) 0.002(2) 0.015(2)
C20 0.023(3) 0.048(4) 0.029(3) 0.014(3) 0.008(2) 0.019(3)
C21 0.038(3) 0.052(4) 0.036(3) 0.004(3) 0.006(3) 0.031(3)
C22 0.023(3) 0.040(3) 0.034(3) 0.006(3) -0.003(2) 0.015(3)
C23 0.036(4) 0.103(6) 0.060(4) 0.045(4) 0.021(3) 0.047(4)
C31 0.023(3) 0.025(3) 0.023(3) 0.001(2) -0.003(2) 0.016(2)
C32 0.021(3) 0.022(3) 0.020(2) 0.003(2) -0.001(2) 0.014(2)
C33 0.030(3) 0.028(3) 0.025(3) 0.003(2) 0.003(2) 0.014(3)
C34 0.035(3) 0.029(3) 0.028(3) 0.002(2) 0.003(2) 0.010(3)
C35 0.036(3) 0.030(3) 0.022(3) 0.000(2) -0.002(2) 0.013(3)
C36 0.027(3) 0.023(3) 0.019(2) 0.001(2) 0.000(2) 0.017(2)
C37 0.018(3) 0.022(3) 0.024(3) 0.005(2) 0.002(2) 0.012(2)
C38 0.017(2) 0.020(2) 0.020(2) 0.002(2) -0.001(2) 0.011(2)
C39 0.018(2) 0.022(3) 0.018(2) 0.001(2) 0.0008(19) 0.013(2)
C40 0.017(2) 0.021(3) 0.022(2) 0.003(2) 0.003(2) 0.010(2)
C41 0.018(3) 0.021(3) 0.028(3) 0.004(2) 0.006(2) 0.005(2)
C42 0.021(3) 0.033(3) 0.026(3) 0.006(2) 0.007(2) 0.009(2)
C43 0.024(3) 0.033(3) 0.024(3) 0.004(2) 0.008(2) 0.012(2)
C44 0.014(2) 0.015(2) 0.020(2) -0.0002(19) -0.0005(19) 0.007(2)
C45 0.015(2) 0.017(2) 0.022(2) 0.005(2) 0.001(2) 0.010(2)
C46 0.010(2) 0.020(2) 0.028(3) 0.004(2) 0.002(2) 0.009(2)
C47 0.023(3) 0.024(3) 0.018(2) 0.004(2) 0.005(2) 0.014(2)
C48 0.016(2) 0.022(3) 0.025(3) 0.003(2) 0.005(2) 0.008(2)
C49 0.018(3) 0.019(2) 0.022(3) 0.002(2) 0.002(2) 0.008(2)
C50 0.030(3) 0.028(3) 0.022(3) -0.001(2) 0.000(2) 0.017(2)
C51 0.042(3) 0.048(4) 0.029(3) 0.008(3) 0.009(3) 0.031(3)
C52 0.042(3) 0.032(3) 0.022(3) 0.000(2) 0.003(2) 0.022(3)
C53 0.047(4) 0.035(3) 0.023(3) -0.010(2) 0.001(3) 0.019(3)
C61 0.021(3) 0.023(3) 0.028(3) 0.005(2) 0.007(2) 0.012(2)
C62 0.020(3) 0.028(3) 0.023(3) 0.006(2) 0.005(2) 0.016(2)
C63 0.021(3) 0.024(3) 0.036(3) 0.009(2) 0.011(2) 0.011(2)
C64 0.029(3) 0.031(3) 0.042(3) 0.015(2) 0.018(3) 0.020(3)
C65 0.030(3) 0.031(3) 0.038(3) 0.012(2) 0.018(2) 0.024(3)
C66 0.018(3) 0.029(3) 0.031(3) 0.008(2) 0.007(2) 0.016(2)
C67 0.017(2) 0.024(3) 0.017(2) 0.003(2) 0.0042(19) 0.011(2)
C68 0.016(2) 0.023(3) 0.015(2) 0.0024(19) 0.0025(19) 0.011(2)
C69 0.018(2) 0.021(3) 0.019(2) 0.000(2) 0.002(2) 0.011(2)
C70 0.018(2) 0.017(2) 0.021(2) 0.0019(19) 0.003(2) 0.008(2)
C71 0.030(3) 0.031(3) 0.024(3) -0.002(2) -0.001(2) 0.021(3)
C72 0.019(3) 0.023(3) 0.027(3) -0.004(2) -0.005(2) 0.009(2)
C73 0.018(3) 0.023(3) 0.025(3) 0.002(2) -0.003(2) 0.009(2)
C74 0.013(2) 0.020(2) 0.019(2) 0.0047(19) 0.0013(19) 0.007(2)
C75 0.015(2) 0.023(2) 0.015(2) 0.0040(19) 0.0029(18) 0.011(2)
C76 0.017(2) 0.019(2) 0.017(2) 0.0047(19) 0.0059(19) 0.009(2)
C77 0.015(2) 0.023(3) 0.019(2) 0.002(2) 0.0008(19) 0.009(2)
C78 0.017(3) 0.021(3) 0.027(3) 0.000(2) 0.004(2) 0.007(2)
C79 0.022(3) 0.023(3) 0.025(3) 0.002(2) 0.005(2) 0.016(2)
C80 0.018(3) 0.027(3) 0.040(3) 0.007(2) 0.006(2) 0.015(2)
C81 0.020(3) 0.043(3) 0.039(3) 0.008(3) 0.002(2) 0.017(3)
C82 0.029(3) 0.033(3) 0.046(3) 0.013(3) 0.016(3) 0.020(3)
C83 0.023(3) 0.034(3) 0.064(4) 0.014(3) 0.014(3) 0.018(3)
C84 0.033(3) 0.026(3) 0.058(4) 0.008(3) 0.021(3) 0.018(3)
C86 0.062(4) 0.038(4) 0.045(4) -0.004(3) 0.009(3) 0.029(3)
C87 0.058(4) 0.038(4) 0.100(6) 0.011(4) 0.048(4) 0.029(3)
C91 0.018(3) 0.022(3) 0.022(2) 0.005(2) -0.001(2) 0.010(2)
C92 0.018(2) 0.025(3) 0.020(2) 0.002(2) -0.002(2) 0.012(2)
C93 0.040(3) 0.027(3) 0.020(3) -0.002(2) -0.005(2) 0.023(3)
C94 0.047(4) 0.039(3) 0.025(3) 0.000(2) -0.006(3) 0.031(3)
C95 0.043(4) 0.038(3) 0.023(3) 0.001(2) -0.003(2) 0.024(3)
C96 0.028(3) 0.025(3) 0.019(2) -0.003(2) -0.003(2) 0.013(2)
C97 0.018(2) 0.023(3) 0.019(2) 0.006(2) 0.0020(19) 0.012(2)
C98 0.013(2) 0.017(2) 0.019(2) 0.0025(19) 0.0037(19) 0.007(2)
C99 0.017(2) 0.025(3) 0.014(2) 0.0048(19) 0.0046(19) 0.013(2)
C100 0.011(2) 0.022(2) 0.016(2) 0.0022(19) 0.0000(18) 0.004(2)
C101 0.016(2) 0.027(3) 0.022(2) 0.004(2) 0.003(2) 0.012(2)
C102 0.022(3) 0.027(3) 0.028(3) 0.007(2) 0.008(2) 0.018(2)
C103 0.024(3) 0.027(3) 0.016(2) 0.001(2) 0.004(2) 0.015(2)
C104 0.013(2) 0.026(3) 0.021(2) 0.005(2) 0.0049(19) 0.011(2)
C105 0.012(2) 0.022(3) 0.020(2) 0.008(2) 0.0030(19) 0.009(2)
C106 0.015(2) 0.027(3) 0.019(2) 0.006(2) 0.0051(19) 0.013(2)
C107 0.023(3) 0.027(3) 0.018(2) 0.004(2) 0.007(2) 0.014(2)
C108 0.027(3) 0.032(3) 0.026(3) 0.011(2) 0.008(2) 0.021(2)
C109 0.023(3) 0.031(3) 0.020(2) 0.008(2) 0.005(2) 0.017(2)
C110 0.042(3) 0.041(3) 0.018(3) -0.005(2) -0.006(2) 0.029(3)
C111 0.030(3) 0.032(3) 0.050(4) -0.005(3) -0.008(3) 0.018(3)
C112 0.048(4) 0.045(4) 0.028(3) 0.000(3) 0.007(3) 0.030(3)
C113 0.077(5) 0.054(4) 0.028(3) -0.024(3) -0.022(3) 0.048(4)
C114 0.081(5) 0.058(4) 0.029(3) -0.011(3) -0.020(3) 0.054(4)
C115 0.138(8) 0.054(5) 0.042(4) 0.020(3) 0.007(4) 0.061(5)
C116 0.086(6) 0.072(5) 0.055(4) -0.008(4) -0.040(4) 0.058(5)
C117 0.077(5) 0.067(5) 0.060(4) -0.008(4) -0.024(4) 0.059(4)
N7S 0.071(5) 0.075(5) 0.122(6) 0.030(5) 0.024(4) 0.034(4)
C13S 0.038(4) 0.055(5) 0.068(5) 0.015(4) 0.017(4) 0.018(4)
C14S 0.057(4) 0.049(4) 0.038(4) 0.004(3) 0.014(3) 0.017(4)
N8S 0.059(4) 0.104(6) 0.077(5) 0.036(4) 0.014(4) 0.045(4)
C15S 0.059(5) 0.068(5) 0.047(4) 0.034(4) 0.023(4) 0.045(4)
C16S 0.066(5) 0.055(4) 0.061(4) 0.036(4) 0.020(4) 0.040(4)
N1S 0.042(3) 0.045(3) 0.034(3) 0.009(2) 0.006(2) 0.022(3)
C1S 0.045(4) 0.051(4) 0.031(3) 0.009(3) 0.013(3) 0.028(3)
C2S 0.089(6) 0.048(5) 0.065(5) 0.010(4) 0.017(5) 0.009(4)
N3S 0.078(5) 0.040(3) 0.065(4) 0.012(3) 0.040(4) 0.011(3)
C5S 0.055(4) 0.043(4) 0.054(4) 0.022(4) 0.017(4) 0.012(4)
C6S 0.105(7) 0.061(5) 0.038(4) 0.012(4) 0.010(4) 0.029(5)
N5S 0.038(3) 0.036(3) 0.039(3) 0.002(2) -0.001(2) 0.023(2)
C9S 0.025(3) 0.027(3) 0.023(3) 0.006(2) -0.002(2) 0.009(2)
C10S 0.039(3) 0.036(3) 0.038(3) 0.010(3) 0.014(3) 0.022(3)
N4S 0.037(3) 0.042(3) 0.049(3) 0.013(2) 0.015(3) 0.019(3)
C7S 0.033(3) 0.026(3) 0.038(3) 0.006(2) 0.014(3) 0.014(3)
C8S 0.027(3) 0.041(3) 0.042(3) 0.014(3) 0.006(3) 0.011(3)
O1S 0.038(3) 0.053(3) 0.058(3) 0.015(2) 0.012(2) 0.014(2)

loop_
_atom_type_symbol
_atom_type_description
_atom_type_scat_dispersion_real
_atom_type_scat_dispersion_imag
_atom_type_scat_source
C C 0.0033 0.0016 'International Tables Vol C Tables 4.2.6.8 and 6.1.1.4'
H H 0.0000 0.0000 'International Tables Vol C Tables 4.2.6.8 and 6.1.1.4'
Cu Cu 0.3201 1.2651 'International Tables Vol C Tables 4.2.6.8 and 6.1.1.4'
N N 0.0061 0.0033 'International Tables Vol C Tables 4.2.6.8 and 6.1.1.4'
O O 0.0106 0.0060 'International Tables Vol C Tables 4.2.6.8 and 6.1.1.4'

loop_
_geom_angle_atom_site_label_1
_geom_angle_atom_site_label_2
_geom_angle_atom_site_label_3
_geom_angle
O1 Cu1 N1 93.38(15)
O1 Cu1 N33 143.76(15)
O1 Cu1 N34 93.30(14)
N1 Cu1 N33 97.49(15)
N1 Cu1 N34 170.06(17)
N34 Cu1 N33 81.32(15)
O2 Cu2 N3 150.78(15)
O2 Cu2 N4 91.09(15)
O2 Cu2 N11 94.01(15)
N4 Cu2 N3 82.23(15)
N11 Cu2 N3 100.87(15)
N11 Cu2 N4 162.50(16)
O3 Cu3 N13 157.24(14)
O3 Cu3 N14 90.00(15)
O3 Cu3 N21 91.79(14)
N14 Cu3 N13 80.90(16)
N21 Cu3 N13 103.64(15)
N21 Cu3 N14 160.85(16)
O4 Cu4 N23 159.20(15)
O4 Cu4 N24 90.15(14)
O4 Cu4 N31 92.58(14)
N24 Cu4 N23 80.89(15)
N31 Cu4 N23 102.21(15)
N31 Cu4 N24 160.19(16)
C1 O1 Cu1 121.0(3)
C31 O2 Cu2 122.2(3)
C61 O3 Cu3 124.0(3)
C91 O4 Cu4 125.1(3)
C7 N1 Cu1 122.2(3)
C7 N1 C8 105.2(4)
C8 N1 Cu1 132.4(3)
C7 N2 C9 103.0(4)
C15 N3 Cu2 112.7(3)
C19 N3 Cu2 127.3(3)
C19 N3 C15 119.6(4)
C13 N4 Cu2 128.5(3)
C13 N4 C14 118.6(4)
C14 N4 Cu2 112.9(3)
C37 N11 Cu2 120.1(3)
C37 N11 C38 104.3(4)
C38 N11 Cu2 135.4(3)
C37 N12 C39 104.0(4)
C45 N13 Cu3 113.3(3)
C49 N13 Cu3 128.5(3)
C49 N13 C45 117.9(4)
C43 N14 Cu3 127.0(3)
C43 N14 C44 118.3(4)
C44 N14 Cu3 114.7(3)
C67 N21 Cu3 120.7(3)
C67 N21 C68 104.0(4)
C68 N21 Cu3 135.1(3)
C67 N22 C69 103.3(4)
C75 N23 Cu4 113.0(3)
C79 N23 Cu4 127.8(3)
C79 N23 C75 118.7(4)
C73 N24 Cu4 127.6(3)
C73 N24 C74 118.3(4)
C74 N24 Cu4 114.0(3)
C97 N31 Cu4 120.4(3)
C98 N31 Cu4 134.0(3)
C98 N31 C97 103.8(3)
C97 N32 C99 104.3(4)
C105 N33 Cu1 113.1(3)
C109 N33 Cu1 127.4(3)
C109 N33 C105 119.2(4)
C103 N34 Cu1 127.3(3)
C103 N34 C104 118.0(4)
C104 N34 Cu1 114.7(3)
H0AA C0AA H0AB 109.5
H0AA C0AA H0AC 109.5
H0AB C0AA H0AC 109.5
C84 C0AA H0AA 109.5
C84 C0AA H0AB 109.5
C84 C0AA H0AC 109.5
O1 C1 C2 122.9(4)
O1 C1 C6 120.4(4)
C6 C1 C2 116.6(5)
C1 C2 C7 121.3(5)
C3 C2 C1 121.9(5)
C3 C2 C7 116.8(4)
C2 C3 H3 118.9
C2 C3 C4 122.2(5)
C4 C3 H3 118.9
C3 C4 C5 114.8(5)
C3 C4 C24 123.0(5)
C5 C4 C24 122.2(5)
C4 C5 H5 117.1
C6 C5 C4 125.8(5)
C6 C5 H5 117.1
C1 C6 C20 119.6(5)
C5 C6 C1 118.5(5)
C5 C6 C20 121.9(5)
N1 C7 C2 123.2(4)
N2 C7 N1 114.6(4)
N2 C7 C2 122.2(4)
N1 C8 C9 106.1(4)
N1 C8 C16 131.3(4)
C9 C8 C16 122.5(4)
N2 C9 C8 111.0(4)
N2 C9 C10 126.8(4)
C8 C9 C10 122.1(4)
C11 C10 C9 126.4(5)
C11 C10 C14 117.5(4)
C14 C10 C9 116.2(4)
C10 C11 H11 120.2
C12 C11 C10 119.6(5)
C12 C11 H11 120.2
C11 C12 H12 120.3
C13 C12 C11 119.5(5)
C13 C12 H12 120.3
N4 C13 C12 122.4(4)
N4 C13 H13 118.8
C12 C13 H13 118.8
N4 C14 C10 122.4(4)
N4 C14 C15 115.7(4)
C10 C14 C15 121.9(4)
N3 C15 C14 116.2(4)
N3 C15 C16 122.2(4)
C16 C15 C14 121.5(4)
C15 C16 C8 115.6(4)
C17 C16 C8 128.3(4)
C17 C16 C15 116.1(4)
C16 C17 H17 119.7
C18 C17 C16 120.5(4)
C18 C17 H17 119.7
C17 C18 H18 120.4
C17 C18 C19 119.3(5)
C19 C18 H18 120.4
N3 C19 C18 122.2(5)
N3 C19 H19 118.9
C18 C19 H19 118.9
C6 C20 C21 109.1(4)
C22 C20 C6 110.5(4)
C22 C20 C21 109.2(4)
C23 C20 C6 112.9(4)
C23 C20 C21 107.2(5)
C23 C20 C22 107.8(5)
C20 C21 H21A 109.5
C20 C21 H21B 109.5
C20 C21 H21C 109.5
H21A C21 H21B 109.5
H21A C21 H21C 109.5
H21B C21 H21C 109.5
C20 C22 H22A 109.5
C20 C22 H22B 109.5
C20 C22 H22C 109.5
H22A C22 H22B 109.5
H22A C22 H22C 109.5
H22B C22 H22C 109.5
C20 C23 H23A 109.5
C20 C23 H23B 109.5
C20 C23 H23C 109.5
H23A C23 H23B 109.5
H23A C23 H23C 109.5
H23B C23 H23C 109.5
C4 C24 C26 113.1(6)
C4 C24 C27 109.8(7)
C4 C24 C27A 110.7(12)
C25 C24 C4 108.9(7)
C25 C24 C26 107.2(7)
C25 C24 C26A 75.6(9)
C25 C24 C27 113.8(8)
C25 C24 C27A 139.0(14)
C25A C24 C4 117.7(8)
C25A C24 C25 44.0(7)
C25A C24 C26 127.5(9)
C25A C24 C26A 110.2(11)
C25A C24 C27 70.7(9)
C25A C24 C27A 105.8(14)
C26A C24 C4 111.4(8)
C26A C24 C26 34.8(7)
C26A C24 C27 131.3(9)
C26A C24 C27A 99.3(13)
C27 C24 C26 104.1(7)
C27A C24 C26 66.0(12)
C27A C24 C27 41.1(11)
C24 C25 H25A 109.5
C24 C25 H25B 109.5
C24 C25 H25C 109.5
C24 C25A H25D 109.5
C24 C25A H25E 109.5
C24 C25A H25F 109.5
H25D C25A H25E 109.5
H25D C25A H25F 109.5
H25E C25A H25F 109.5
C24 C26 H26A 109.5
C24 C26 H26B 109.5
C24 C26 H26C 109.5
C24 C26A H26D 109.5
C24 C26A H26E 109.5
C24 C26A H26F 109.5
H26D C26A H26E 109.5
H26D C26A H26F 109.5
H26E C26A H26F 109.5
C24 C27 H27A 109.5
C24 C27 H27B 109.5
C24 C27 H27C 109.5
C24 C27A H27D 109.5
C24 C27A H27E 109.5
C24 C27A H27F 109.5
H27D C27A H27E 109.5
H27D C27A H27F 109.5
H27E C27A H27F 109.5
O2 C31 C32 122.9(4)
O2 C31 C36 118.5(4)
C32 C31 C36 118.5(5)
C31 C32 C33 120.7(4)
C31 C32 C37 122.4(4)
C33 C32 C37 116.9(4)
C32 C33 H33 119.1
C34 C33 C32 121.7(5)
C34 C33 H33 119.1
C33 C34 C35 116.8(5)
C33 C34 C54 119.5(8)
C33 C34 C54A 124.6(6)
C35 C34 C54 122.3(7)
C35 C34 C54A 118.0(6)
C54A C34 C54 20.0(6)
C34 C35 H35 117.7
C36 C35 C34 124.6(5)
C36 C35 H35 117.7
C31 C36 C50 120.9(4)
C35 C36 C31 117.6(5)
C35 C36 C50 121.3(4)
N11 C37 C32 124.3(4)
N12 C37 N11 113.8(4)
N12 C37 C32 121.8(4)
N11 C38 C39 107.7(4)
N11 C38 C46 131.1(4)
C39 C38 C46 121.2(4)
N12 C39 C38 110.1(4)
N12 C39 C40 127.0(4)
C38 C39 C40 122.8(4)
C41 C40 C39 125.7(4)
C41 C40 C44 117.9(4)
C44 C40 C39 116.3(4)
C40 C41 H41 120.6
C42 C41 C40 118.8(5)
C42 C41 H41 120.6
C41 C42 H42 120.0
C41 C42 C43 119.9(5)
C43 C42 H42 120.0
N14 C43 C42 122.4(5)
N14 C43 H43 118.8
C42 C43 H43 118.8
N14 C44 C40 122.5(4)
N14 C44 C45 116.0(4)
C40 C44 C45 121.5(4)
N13 C45 C44 114.7(4)
N13 C45 C46 123.4(4)
C46 C45 C44 122.0(4)
C45 C46 C38 116.1(4)
C47 C46 C38 127.2(4)
C47 C46 C45 116.7(4)
C46 C47 H47 120.2
C48 C47 C46 119.5(4)
C48 C47 H47 120.2
C47 C48 H48 120.0
C47 C48 C49 120.0(5)
C49 C48 H48 120.0
N13 C49 C48 122.5(4)
N13 C49 H49 118.8
C48 C49 H49 118.8
C36 C50 C51 109.6(4)
C36 C50 C52 112.0(4)
C36 C50 C53 112.1(4)
C52 C50 C51 110.1(4)
C53 C50 C51 107.0(4)
C53 C50 C52 106.0(4)
C50 C51 H51A 109.5
C50 C51 H51B 109.5
C50 C51 H51C 109.5
H51A C51 H51B 109.5
H51A C51 H51C 109.5
H51B C51 H51C 109.5
C50 C52 H52A 109.5
C50 C52 H52B 109.5
C50 C52 H52C 109.5
H52A C52 H52B 109.5
H52A C52 H52C 109.5
H52B C52 H52C 109.5
C50 C53 H53A 109.5
C50 C53 H53B 109.5
C50 C53 H53C 109.5
H53A C53 H53B 109.5
H53A C53 H53C 109.5
H53B C53 H53C 109.5
C34 C54 C56 102.2(13)
C55 C54 C34 118.0(14)
C55 C54 C56 104.0(15)
C57 C54 C34 115.8(16)
C57 C54 C55 102.0(17)
C57 C54 C56 114.8(16)
C34 C54A C55A 107.8(8)
C34 C54A C56A 111.2(9)
C56A C54A C55A 106.3(10)
C57A C54A C34 112.0(8)
C57A C54A C55A 115.7(9)
C57A C54A C56A 103.7(9)
C54 C55 H55A 109.5
C54 C55 H55B 109.5
C54 C55 H55C 109.5
H55A C55 H55B 109.5
H55A C55 H55C 109.5
H55B C55 H55C 109.5
C54 C56 H56A 109.5
C54 C56 H56B 109.5
C54 C56 H56C 109.5
H56A C56 H56B 109.5
H56A C56 H56C 109.5
H56B C56 H56C 109.5
C54 C57 H57A 109.5
C54 C57 H57B 109.5
C54 C57 H57C 109.5
H57A C57 H57B 109.5
H57A C57 H57C 109.5
H57B C57 H57C 109.5
O3 C61 C62 121.7(4)
O3 C61 C66 119.9(4)
C62 C61 C66 118.4(4)
C61 C62 C67 121.8(4)
C63 C62 C61 120.0(4)
C63 C62 C67 117.9(4)
C62 C63 H63 118.6
C64 C63 C62 122.8(5)
C64 C63 H63 118.6
C63 C64 C65 116.2(5)
C63 C64 C84 121.2(5)
C65 C64 C84 122.5(4)
C64 C65 H65 117.7
C66 C65 C64 124.7(4)
C66 C65 H65 117.7
C61 C66 C80 120.3(4)
C65 C66 C61 117.7(4)
C65 C66 C80 121.9(4)
N21 C67 C62 125.2(4)
N22 C67 N21 114.7(4)
N22 C67 C62 120.1(4)
N21 C68 C69 106.6(4)
N21 C68 C76 131.3(4)
C69 C68 C76 121.8(4)
N22 C69 C68 111.4(4)
N22 C69 C70 127.0(4)
C68 C69 C70 121.6(4)
C71 C70 C69 124.8(4)
C74 C70 C69 117.2(4)
C74 C70 C71 118.1(4)
C70 C71 H71 120.6
C72 C71 C70 118.7(4)
C72 C71 H71 120.6
C71 C72 H72 120.1
C73 C72 C71 119.8(4)
C73 C72 H72 120.1
N24 C73 C72 122.4(4)
N24 C73 H73 118.8
C72 C73 H73 118.8
N24 C74 C70 122.6(4)
N24 C74 C75 115.9(4)
C70 C74 C75 121.5(4)
N23 C75 C74 115.8(4)
N23 C75 C76 122.7(4)
C76 C75 C74 121.5(4)
C75 C76 C68 116.2(4)
C77 C76 C68 127.2(4)
C77 C76 C75 116.5(4)
C76 C77 H77 120.0
C78 C77 C76 119.9(4)
C78 C77 H77 120.0
C77 C78 H78 120.2
C77 C78 C79 119.6(4)
C79 C78 H78 120.2
N23 C79 C78 122.4(4)
N23 C79 H79 118.8
C78 C79 H79 118.8
C81 C80 C66 110.0(4)
C81 C80 C82 110.5(4)
C82 C80 C66 109.0(4)
C83 C80 C66 111.5(4)
C83 C80 C81 108.0(4)
C83 C80 C82 107.9(4)
C80 C81 H81A 109.5
C80 C81 H81B 109.5
C80 C81 H81C 109.5
H81A C81 H81B 109.5
H81A C81 H81C 109.5
H81B C81 H81C 109.5
C80 C82 H82A 109.5
C80 C82 H82B 109.5
C80 C82 H82C 109.5
H82A C82 H82B 109.5
H82A C82 H82C 109.5
H82B C82 H82C 109.5
C80 C83 H83A 109.5
C80 C83 H83B 109.5
C80 C83 H83C 109.5
H83A C83 H83B 109.5
H83A C83 H83C 109.5
H83B C83 H83C 109.5
C0AA C84 C64 109.8(5)
C0AA C84 C86 109.2(5)
C0AA C84 C87 108.1(5)
C64 C84 C86 110.2(4)
C64 C84 C87 111.6(4)
C86 C84 C87 107.9(5)
C84 C86 H86A 109.5
C84 C86 H86B 109.5
C84 C86 H86C 109.5
H86A C86 H86B 109.5
H86A C86 H86C 109.5
H86B C86 H86C 109.5
C84 C87 H87A 109.5
C84 C87 H87B 109.5
C84 C87 H87C 109.5
H87A C87 H87B 109.5
H87A C87 H87C 109.5
H87B C87 H87C 109.5
O4 C91 C92 122.4(4)
O4 C91 C96 119.0(4)
C92 C91 C96 118.6(4)
C91 C92 C93 120.4(4)
C91 C92 C97 123.6(4)
C93 C92 C97 115.8(4)
C92 C93 H93 119.2
C94 C93 C92 121.6(4)
C94 C93 H93 119.2
C93 C94 C95 117.1(5)
C93 C94 C114 121.1(5)
C95 C94 C114 121.8(4)
C94 C95 H95 118.1
C96 C95 C94 123.8(5)
C96 C95 H95 118.1
C91 C96 C110 120.3(4)
C95 C96 C91 118.5(4)
C95 C96 C110 121.1(4)
N31 C97 C92 123.4(4)
N32 C97 N31 114.1(4)
N32 C97 C92 122.4(4)
N31 C98 C99 107.3(4)
N31 C98 C106 130.7(4)
C99 C98 C106 121.6(4)
N32 C99 C98 110.4(4)
N32 C99 C100 126.8(4)
C98 C99 C100 122.7(4)
C101 C100 C99 126.1(4)
C104 C100 C99 116.4(4)
C104 C100 C101 117.6(4)
C100 C101 H101 120.6
C102 C101 C100 118.8(4)
C102 C101 H101 120.6
C101 C102 H102 120.0
C101 C102 C103 120.1(4)
C103 C102 H102 120.0
N34 C103 C102 122.1(4)
N34 C103 H103 119.0
C102 C103 H103 119.0
N34 C104 C100 123.4(4)
N34 C104 C105 115.2(4)
C100 C104 C105 121.5(4)
N33 C105 C104 115.5(4)
N33 C105 C106 122.9(4)
C106 C105 C104 121.6(4)
C105 C106 C98 116.1(4)
C107 C106 C98 126.9(4)
C107 C106 C105 117.0(4)
C106 C107 H107 120.4
C108 C107 C106 119.3(4)
C108 C107 H107 120.4
C107 C108 H108 119.9
C107 C108 C109 120.1(4)
C109 C108 H108 119.9
N33 C109 C108 121.5(4)
N33 C109 H109 119.3
C108 C109 H109 119.3
C96 C110 C113 111.8(4)
C111 C110 C96 108.6(4)
C111 C110 C113 107.5(5)
C112 C110 C96 111.0(4)
C112 C110 C111 111.1(4)
C112 C110 C113 106.7(5)
C110 C111 H11A 109.5
C110 C111 H11B 109.5
C110 C111 H11C 109.5
H11A C111 H11B 109.5
H11A C111 H11C 109.5
H11B C111 H11C 109.5
C110 C112 H11D 109.5
C110 C112 H11E 109.5
C110 C112 H11F 109.5
H11D C112 H11E 109.5
H11D C112 H11F 109.5
H11E C112 H11F 109.5
C110 C113 H11G 109.5
C110 C113 H11H 109.5
C110 C113 H11I 109.5
H11G C113 H11H 109.5
H11G C113 H11I 109.5
H11H C113 H11I 109.5
C94 C114 C115 109.2(6)
C116 C114 C94 110.8(5)
C116 C114 C115 107.5(6)
C117 C114 C94 110.1(5)
C117 C114 C115 109.4(5)
C117 C114 C116 109.8(6)
C114 C115 H11J 109.5
C114 C115 H11K 109.5
C114 C115 H11L 109.5
H11J C115 H11K 109.5
H11J C115 H11L 109.5
H11K C115 H11L 109.5
C114 C116 H11M 109.5
C114 C116 H11N 109.5
C114 C116 H11O 109.5
H11M C116 H11N 109.5
H11M C116 H11O 109.5
H11N C116 H11O 109.5
C114 C117 H11P 109.5
C114 C117 H11Q 109.5
C114 C117 H11R 109.5
H11P C117 H11Q 109.5
H11P C117 H11R 109.5
H11Q C117 H11R 109.5
N9S C17S C18S 171.1(13)
C17S C18S H18A 109.5
C17S C18S H18B 109.5
C17S C18S H18C 109.5
H18A C18S H18B 109.5
H18A C18S H18C 109.5
H18B C18S H18C 109.5
N12S C23S C24S 159.6(11)
N12S C23S C25S 155.1(11)
C24S C23S C25S 44.8(8)
C23S C24S H24A 109.5
C23S C24S H24B 109.5
C23S C24S H24C 109.5
C23S C25S H25G 109.5
C23S C25S H25H 109.5
C23S C25S H25I 109.5
N6S C11S C12S 174.6(14)
C11S C12S H12A 109.5
C11S C12S H12B 109.5
C11S C12S H12C 109.5
H12A C12S H12B 109.5
H12A C12S H12C 109.5
H12B C12S H12C 109.5
N10S C19S C20S 176.5(14)
C19S C20S H20A 109.5
C19S C20S H20B 109.5
C19S C20S H20C 109.5
H20A C20S H20B 109.5
H20A C20S H20C 109.5
H20B C20S H20C 109.5
N11S C21S C22S 177.8(17)
C21S C22S H22D 109.5
C21S C22S H22E 109.5
C21S C22S H22F 109.5
H22D C22S H22E 109.5
H22D C22S H22F 109.5
H22E C22S H22F 109.5
N7S C13S C14S 178.3(8)
C13S C14S H14A 109.5
C13S C14S H14B 109.5
C13S C14S H14C 109.5
H14A C14S H14B 109.5
H14A C14S H14C 109.5
H14B C14S H14C 109.5
N8S C15S C16S 179.1(8)
C15S C16S H16A 109.5
C15S C16S H16B 109.5
C15S C16S H16C 109.5
H16A C16S H16B 109.5
H16A C16S H16C 109.5
H16B C16S H16C 109.5
N1S C1S C2S 179.2(8)
C1S C2S H2SA 109.5
C1S C2S H2SB 109.5
C1S C2S H2SC 109.5
H2SA C2S H2SB 109.5
H2SA C2S H2SC 109.5
H2SB C2S H2SC 109.5
N2S C3S C4S 176.4(9)
C3S C4S H4SA 109.5
C3S C4S H4SB 109.5
C3S C4S H4SC 109.5
H4SA C4S H4SB 109.5
H4SA C4S H4SC 109.5
H4SB C4S H4SC 109.5
N3S C5S C6S 176.2(9)
C5S C6S H6SA 109.5
C5S C6S H6SB 109.5
C5S C6S H6SC 109.5
H6SA C6S H6SB 109.5
H6SA C6S H6SC 109.5
H6SB C6S H6SC 109.5
N5S C9S C10S 179.3(6)
C9S C10S H10A 109.5
C9S C10S H10B 109.5
C9S C10S H10C 109.5
H10A C10S H10B 109.5
H10A C10S H10C 109.5
H10B C10S H10C 109.5
N4S C7S C8S 178.8(6)
C7S C8S H8SA 109.5
C7S C8S H8SB 109.5
C7S C8S H8SC 109.5
H8SA C8S H8SB 109.5
H8SA C8S H8SC 109.5
H8SB C8S H8SC 109.5
H1SA O1S H1SB 106(2)

loop_
_geom_bond_atom_site_label_1
_geom_bond_atom_site_label_2
_geom_bond_distance
Cu1 O1 1.892(3)
Cu1 N1 1.917(4)
Cu1 N33 2.030(4)
Cu1 N34 1.985(4)
Cu2 O2 1.878(3)
Cu2 N3 1.999(4)
Cu2 N4 1.987(4)
Cu2 N11 1.919(4)
Cu3 O3 1.894(3)
Cu3 N13 2.027(4)
Cu3 N14 1.977(4)
Cu3 N21 1.929(4)
Cu4 O4 1.872(3)
Cu4 N23 2.037(4)
Cu4 N24 1.996(4)
Cu4 N31 1.927(4)
O1 C1 1.300(6)
O2 C31 1.327(6)
O3 C61 1.325(5)
O4 C91 1.346(5)
N1 C7 1.347(6)
N1 C8 1.378(6)
N2 C7 1.346(6)
N2 C9 1.361(6)
N3 C15 1.348(6)
N3 C19 1.329(6)
N4 C13 1.330(6)
N4 C14 1.362(6)
N11 C37 1.377(6)
N11 C38 1.384(5)
N12 C37 1.347(6)
N12 C39 1.375(6)
N13 C45 1.364(5)
N13 C49 1.323(6)
N14 C43 1.329(6)
N14 C44 1.356(6)
N21 C67 1.368(5)
N21 C68 1.395(5)
N22 C67 1.353(5)
N22 C69 1.358(5)
N23 C75 1.355(5)
N23 C79 1.323(6)
N24 C73 1.326(6)
N24 C74 1.362(5)
N31 C97 1.389(5)
N31 C98 1.379(5)
N32 C97 1.329(5)
N32 C99 1.363(5)
N33 C105 1.351(5)
N33 C109 1.324(6)
N34 C103 1.330(6)
N34 C104 1.355(5)
C0AA H0AA 0.9800
C0AA H0AB 0.9800
C0AA H0AC 0.9800
C0AA C84 1.505(8)
C1 C2 1.426(6)
C1 C6 1.424(7)
C2 C3 1.380(7)
C2 C7 1.469(7)
C3 H3 0.9500
C3 C4 1.382(7)
C4 C5 1.415(7)
C4 C24 1.517(8)
C5 H5 0.9500
C5 C6 1.364(7)
C6 C20 1.535(7)
C8 C9 1.393(6)
C8 C16 1.424(7)
C9 C10 1.431(6)
C10 C11 1.393(6)
C10 C14 1.401(7)
C11 H11 0.9500
C11 C12 1.382(7)
C12 H12 0.9500
C12 C13 1.380(7)
C13 H13 0.9500
C14 C15 1.433(6)
C15 C16 1.423(6)
C16 C17 1.405(6)
C17 H17 0.9500
C17 C18 1.372(7)
C18 H18 0.9500
C18 C19 1.386(6)
C19 H19 0.9500
C20 C21 1.554(7)
C20 C22 1.532(7)
C20 C23 1.514(7)
C21 H21A 0.9800
C21 H21B 0.9800
C21 H21C 0.9800
C22 H22A 0.9800
C22 H22B 0.9800
C22 H22C 0.9800
C23 H23A 0.9800
C23 H23B 0.9800
C23 H23C 0.9800
C24 C25 1.475(13)
C24 C25A 1.431(17)
C24 C26 1.555(11)
C24 C26A 1.493(17)
C24 C27 1.547(13)
C24 C27A 1.54(3)
C25 H25A 0.9800
C25 H25B 0.9800
C25 H25C 0.9800
C25A H25D 0.9800
C25A H25E 0.9800
C25A H25F 0.9800
C26 H26A 0.9800
C26 H26B 0.9800
C26 H26C 0.9800
C26A H26D 0.9800
C26A H26E 0.9800
C26A H26F 0.9800
C27 H27A 0.9800
C27 H27B 0.9800
C27 H27C 0.9800
C27A H27D 0.9800
C27A H27E 0.9800
C27A H27F 0.9800
C31 C32 1.390(7)
C31 C36 1.441(6)
C32 C33 1.397(7)
C32 C37 1.473(6)
C33 H33 0.9500
C33 C34 1.377(7)
C34 C35 1.393(7)
C34 C54 1.572(18)
C34 C54A 1.531(12)
C35 H35 0.9500
C35 C36 1.371(7)
C36 C50 1.530(7)
C38 C39 1.388(7)
C38 C46 1.451(6)
C39 C40 1.425(6)
C40 C41 1.394(7)
C40 C44 1.405(6)
C41 H41 0.9500
C41 C42 1.375(6)
C42 H42 0.9500
C42 C43 1.387(7)
C43 H43 0.9500
C44 C45 1.435(6)
C45 C46 1.403(6)
C46 C47 1.397(6)
C47 H47 0.9500
C47 C48 1.372(6)
C48 H48 0.9500
C48 C49 1.386(6)
C49 H49 0.9500
C50 C51 1.540(7)
C50 C52 1.533(7)
C50 C53 1.533(7)
C51 H51A 0.9800
C51 H51B 0.9800
C51 H51C 0.9800
C52 H52A 0.9800
C52 H52B 0.9800
C52 H52C 0.9800
C53 H53A 0.9800
C53 H53B 0.9800
C53 H53C 0.9800
C54 C55 1.44(2)
C54 C56 1.61(3)
C54 C57 1.43(3)
C54A C55A 1.543(15)
C54A C56A 1.535(16)
C54A C57A 1.511(14)
C55 H55A 0.9800
C55 H55B 0.9800
C55 H55C 0.9800
C55A H55D 0.9800
C55A H55E 0.9800
C55A H55F 0.9800
C56 H56A 0.9800
C56 H56B 0.9800
C56 H56C 0.9800
C56A H56D 0.9800
C56A H56E 0.9800
C56A H56F 0.9800
C57 H57A 0.9800
C57 H57B 0.9800
C57 H57C 0.9800
C57A H57D 0.9800
C57A H57E 0.9800
C57A H57F 0.9800
C61 C62 1.414(6)
C61 C66 1.436(6)
C62 C63 1.391(6)
C62 C67 1.461(6)
C63 H63 0.9500
C63 C64 1.374(6)
C64 C65 1.402(7)
C64 C84 1.534(7)
C65 H65 0.9500
C65 C66 1.376(6)
C66 C80 1.542(6)
C68 C69 1.396(6)
C68 C76 1.427(6)
C69 C70 1.431(6)
C70 C71 1.396(6)
C70 C74 1.388(6)
C71 H71 0.9500
C71 C72 1.381(6)
C72 H72 0.9500
C72 C73 1.381(6)
C73 H73 0.9500
C74 C75 1.433(6)
C75 C76 1.419(6)
C76 C77 1.410(6)
C77 H77 0.9500
C77 C78 1.363(6)
C78 H78 0.9500
C78 C79 1.403(6)
C79 H79 0.9500
C80 C81 1.525(7)
C80 C82 1.529(7)
C80 C83 1.523(6)
C81 H81A 0.9800
C81 H81B 0.9800
C81 H81C 0.9800
C82 H82A 0.9800
C82 H82B 0.9800
C82 H82C 0.9800
C83 H83A 0.9800
C83 H83B 0.9800
C83 H83C 0.9800
C84 C86 1.541(8)
C84 C87 1.542(7)
C86 H86A 0.9800
C86 H86B 0.9800
C86 H86C 0.9800
C87 H87A 0.9800
C87 H87B 0.9800
C87 H87C 0.9800
C91 C92 1.391(6)
C91 C96 1.432(6)
C92 C93 1.414(6)
C92 C97 1.462(6)
C93 H93 0.9500
C93 C94 1.382(6)
C94 C95 1.393(7)
C94 C114 1.547(7)
C95 H95 0.9500
C95 C96 1.380(7)
C96 C110 1.530(7)
C98 C99 1.395(6)
C98 C106 1.443(6)
C99 C100 1.429(6)
C100 C101 1.401(6)
C100 C104 1.398(6)
C101 H101 0.9500
C101 C102 1.373(6)
C102 H102 0.9500
C102 C103 1.398(6)
C103 H103 0.9500
C104 C105 1.457(6)
C105 C106 1.407(6)
C106 C107 1.397(6)
C107 H107 0.9500
C107 C108 1.378(6)
C108 H108 0.9500
C108 C109 1.392(6)
C109 H109 0.9500
C110 C111 1.525(8)
C110 C112 1.523(7)
C110 C113 1.552(7)
C111 H11A 0.9800
C111 H11B 0.9800
C111 H11C 0.9800
C112 H11D 0.9800
C112 H11E 0.9800
C112 H11F 0.9800
C113 H11G 0.9800
C113 H11H 0.9800
C113 H11I 0.9800
C114 C115 1.562(10)
C114 C116 1.538(8)
C114 C117 1.522(9)
C115 H11J 0.9800
C115 H11K 0.9800
C115 H11L 0.9800
C116 H11M 0.9800
C116 H11N 0.9800
C116 H11O 0.9800
C117 H11P 0.9800
C117 H11Q 0.9800
C117 H11R 0.9800
N9S C17S 1.015(11)
C17S C18S 1.419(17)
C18S H18A 0.9800
C18S H18B 0.9800
C18S H18C 0.9800
N12S C23S 1.104(9)
C23S C24S 1.452(15)
C23S C25S 1.621(17)
C24S H24A 0.9800
C24S H24B 0.9800
C24S H24C 0.9800
C25S H25G 0.9800
C25S H25H 0.9800
C25S H25I 0.9800
N6S C11S 1.143(14)
C11S C12S 1.274(14)
C12S H12A 0.9800
C12S H12B 0.9800
C12S H12C 0.9800
N10S C19S 1.085(15)
C19S C20S 1.361(14)
C20S H20A 0.9800
C20S H20B 0.9800
C20S H20C 0.9800
N11S C21S 1.161(16)
C21S C22S 1.464(17)
C22S H22D 0.9800
C22S H22E 0.9800
C22S H22F 0.9800
N7S C13S 1.162(9)
C13S C14S 1.428(9)
C14S H14A 0.9800
C14S H14B 0.9800
C14S H14C 0.9800
N8S C15S 1.133(8)
C15S C16S 1.453(9)
C16S H16A 0.9800
C16S H16B 0.9800
C16S H16C 0.9800
N1S C1S 1.148(7)
C1S C2S 1.492(9)
C2S H2SA 0.9800
C2S H2SB 0.9800
C2S H2SC 0.9800
N2S C3S 1.149(9)
C3S C4S 1.409(10)
C4S H4SA 0.9800
C4S H4SB 0.9800
C4S H4SC 0.9800
N3S C5S 1.114(8)
C5S C6S 1.455(9)
C6S H6SA 0.9800
C6S H6SB 0.9800
C6S H6SC 0.9800
N5S C9S 1.134(6)
C9S C10S 1.446(7)
C10S H10A 0.9800
C10S H10B 0.9800
C10S H10C 0.9800
N4S C7S 1.147(6)
C7S C8S 1.450(7)
C8S H8SA 0.9800
C8S H8SB 0.9800
C8S H8SC 0.9800
O1S H1SA 0.878(10)
O1S H1SB 0.880(10)

loop_
_geom_hbond_atom_site_label_D
_geom_hbond_atom_site_label_H
_geom_hbond_atom_site_label_A
_geom_hbond_distance_DH
_geom_hbond_distance_HA
_geom_hbond_distance_DA
_geom_hbond_angle_DHA
_geom_hbond_site_symmetry_A
O1S H1SA N7S 0.878(10) 2.40(4) 3.154(9) 143(6) 2_676
O1S H1SB N12 0.880(10) 2.054(17) 2.916(6) 166(6) 2_776
